data_1517747
loop_
_publ_author_name
'Rawe, Benjamin W.'
'Chun, Cindy P.'
'Gates, Derek P.'

_publ_section_title
;
 Anionic polymerisation of phosphaalkenes bearing polyaromatic
 chromophores: phosphine polymers showing &#x201C;turn-on&#x201D; emission
 selectively with peroxide
;
_journal_issue 12
_journal_name_full 'Chem. Sci.'
_journal_page_first 4928
_journal_paper_doi 10.1039/C4SC02133A
_journal_volume 5
_journal_year 2014
_chemical_formula_moiety 'C30 H25 P'
_chemical_formula_sum 'C30 H25 P'
_chemical_formula_weight 416.47
_chemical_name_systematic
;
 ?
;
_space_group_IT_number 15
_symmetry_cell_setting monoclinic
_symmetry_space_group_name_Hall '-C 2yc'
_symmetry_space_group_name_H-M 'C 1 2/c 1'
_atom_sites_solution_hydrogens geom
_atom_sites_solution_primary direct
_atom_sites_solution_secondary difmap
_audit_creation_method SHELXL-97
_cell_angle_alpha 90.00
_cell_angle_beta 119.5190(10)
_cell_angle_gamma 90.00
_cell_formula_units_Z 8
_cell_length_a 19.514(2)
_cell_length_b 13.3010(14)
_cell_length_c 20.028(2)
_cell_measurement_reflns_used 5459
_cell_measurement_temperature 173(2)
_cell_measurement_theta_max 28.1
_cell_measurement_theta_min 1.9
_cell_volume 4523.6(8)
_computing_structure_refinement 'SHELXL-97 (Sheldrick, 1997)'
_diffrn_ambient_temperature 173(2)
_diffrn_measured_fraction_theta_full 0.988
_diffrn_measured_fraction_theta_max 0.988
_diffrn_measurement_device_type 'Bruker X8 APEX II'
_diffrn_measurement_method 'area detector'
_diffrn_radiation_monochromator graphite
_diffrn_radiation_source 'fine-focus sealed tube'
_diffrn_radiation_type MoK\a
_diffrn_radiation_wavelength 0.71069
_diffrn_reflns_av_R_equivalents 0.0253
_diffrn_reflns_av_sigmaI/netI 0.0163
_diffrn_reflns_limit_h_max 25
_diffrn_reflns_limit_h_min -25
_diffrn_reflns_limit_k_max 17
_diffrn_reflns_limit_k_min -17
_diffrn_reflns_limit_l_max 26
_diffrn_reflns_limit_l_min -26
_diffrn_reflns_number 47661
_diffrn_reflns_theta_full 28.09
_diffrn_reflns_theta_max 28.09
_diffrn_reflns_theta_min 1.94
_exptl_absorpt_coefficient_mu 0.136
_exptl_absorpt_correction_T_max 0.973
_exptl_absorpt_correction_T_min 0.854
_exptl_absorpt_correction_type multi-scan
_exptl_crystal_colour yellow
_exptl_crystal_density_diffrn 1.223
_exptl_crystal_density_method 'not measured'
_exptl_crystal_description prism
_exptl_crystal_F_000 1760
_exptl_crystal_recrystallization_method 'Re-crystallisation from solvent: Hexanes'
_exptl_crystal_size_max 0.3
_exptl_crystal_size_mid 0.2
_exptl_crystal_size_min 0.2
_refine_diff_density_max 0.396
_refine_diff_density_min -0.307
_refine_diff_density_rms 0.044
_refine_ls_extinction_method none
_refine_ls_goodness_of_fit_ref 1.054
_refine_ls_hydrogen_treatment constr
_refine_ls_matrix_type full
_refine_ls_number_parameters 283
_refine_ls_number_reflns 5459
_refine_ls_number_restraints 0
_refine_ls_restrained_S_all 1.054
_refine_ls_R_factor_all 0.0673
_refine_ls_R_factor_gt 0.0488
_refine_ls_shift/su_max 0.008
_refine_ls_shift/su_mean 0.000
_refine_ls_structure_factor_coef Fsqd
_refine_ls_weighting_details 'calc w=1/[\s^2^(Fo^2^)+(0.0581P)^2^+4.3843P] where P=(Fo^2^+2Fc^2^)/3'
_refine_ls_weighting_scheme calc
_refine_ls_wR_factor_gt 0.1219
_refine_ls_wR_factor_ref 0.1372
_reflns_number_gt 4278
_reflns_number_total 5459
_reflns_threshold_expression >2sigma(I)
_cod_data_source_file c4sc02133a1.cif
_cod_data_source_block dg095_0m
_cod_depositor_comments 'Adding full bibliography for 1517745--1517747.cif.'
_cod_original_sg_symbol_H-M 'C 2/c'
_cod_database_code 1517747

loop_
_symmetry_equiv_pos_as_xyz
'x, y, z'
'-x, y, -z+1/2'
'x+1/2, y+1/2, z'
'-x+1/2, y+1/2, -z+1/2'
'-x, -y, -z'
'x, -y, z-1/2'
'-x+1/2, -y+1/2, -z'
'x+1/2, -y+1/2, z-1/2'

loop_
_atom_site_label
_atom_site_type_symbol
_atom_site_fract_x
_atom_site_fract_y
_atom_site_fract_z
_atom_site_U_iso_or_equiv
_atom_site_adp_type
_atom_site_occupancy
_atom_site_symmetry_multiplicity
_atom_site_calc_flag
_atom_site_refinement_flags
C1 C 0.25824(10) -0.15614(14) 0.19509(10) 0.0416(4) Uani 1 1 d .
C2 C 0.25615(12) -0.13395(15) 0.26278(11) 0.0507(5) Uani 1 1 d .
C3 C 0.31526(17) -0.0648(2) 0.32311(13) 0.0772(8) Uani 1 1 d .
H16A H 0.3013 -0.0544 0.3634 0.116 Uiso 1 1 calc R
H16B H 0.3151 0.0000 0.2997 0.116 Uiso 1 1 calc R
H16C H 0.3678 -0.0949 0.3455 0.116 Uiso 1 1 calc R
C4 C 0.19889(13) -0.17881(17) 0.27532(11) 0.0540(5) Uani 1 1 d .
H12 H 0.1965 -0.1620 0.3202 0.065 Uiso 1 1 calc R
C5 C 0.14590(11) -0.24668(16) 0.22445(11) 0.0506(5) Uani 1 1 d .
C6 C 0.08422(14) -0.2946(2) 0.23891(15) 0.0720(7) Uani 1 1 d .
H15A H 0.0321 -0.2850 0.1939 0.108 Uiso 1 1 calc R
H15B H 0.0855 -0.2632 0.2837 0.108 Uiso 1 1 calc R
H15C H 0.0951 -0.3666 0.2485 0.108 Uiso 1 1 calc R
C7 C 0.15115(10) -0.27150(14) 0.15961(10) 0.0455(4) Uani 1 1 d .
H10 H 0.1158 -0.3200 0.1249 0.055 Uiso 1 1 calc R
C8 C 0.20624(10) -0.22778(13) 0.14405(10) 0.0402(4) Uani 1 1 d .
C9 C 0.21028(13) -0.25978(16) 0.07363(12) 0.0529(5) Uani 1 1 d .
H14A H 0.1741 -0.3161 0.0488 0.079 Uiso 1 1 calc R
H14B H 0.2641 -0.2807 0.0887 0.079 Uiso 1 1 calc R
H14C H 0.1952 -0.2032 0.0377 0.079 Uiso 1 1 calc R
C10 C 0.29383(10) -0.01258(12) 0.11391(9) 0.0363(3) Uani 1 1 d .
C11 C 0.34161(10) 0.03572(13) 0.08383(9) 0.0377(4) Uani 1 1 d .
C12 C 0.40460(11) -0.01323(15) 0.08389(11) 0.0486(4) Uani 1 1 d .
H3 H 0.4167 -0.0803 0.1023 0.058 Uiso 1 1 calc R
C13 C 0.45004(13) 0.03394(18) 0.05767(13) 0.0579(5) Uani 1 1 d .
H4 H 0.4935 -0.0005 0.0592 0.069 Uiso 1 1 calc R
C14 C 0.43274(12) 0.13021(18) 0.02944(12) 0.0581(5) Uani 1 1 d .
H5 H 0.4638 0.1624 0.0112 0.070 Uiso 1 1 calc R
C15 C 0.37044(12) 0.17930(16) 0.02790(13) 0.0572(5) Uani 1 1 d .
H6 H 0.3579 0.2456 0.0078 0.069 Uiso 1 1 calc R
C16 C 0.32535(11) 0.13351(14) 0.05528(11) 0.0468(4) Uani 1 1 d .
H7 H 0.2828 0.1692 0.0546 0.056 Uiso 1 1 calc R
C17 C 0.21498(9) 0.02982(12) 0.09077(9) 0.0336(3) Uani 1 1 d .
C18 C 0.15325(9) 0.03114(11) 0.01140(9) 0.0334(3) Uani 1 1 d .
C19 C 0.16462(11) -0.00884(13) -0.04794(9) 0.0403(4) Uani 1 1 d .
H19 H 0.2134 -0.0398 -0.0353 0.048 Uiso 1 1 calc R
C20 C 0.10671(12) -0.00383(16) -0.12318(10) 0.0476(4) Uani 1 1 d .
H20 H 0.1156 -0.0302 -0.1624 0.057 Uiso 1 1 calc R
C21 C 0.03501(11) 0.04011(15) -0.14173(10) 0.0480(4) Uani 1 1 d .
H21 H -0.0051 0.0441 -0.1939 0.058 Uiso 1 1 calc R
C22 C 0.02142(10) 0.07768(13) -0.08592(9) 0.0414(4) Uani 1 1 d .
H22 H -0.0285 0.1064 -0.1000 0.050 Uiso 1 1 calc R
C23 C 0.07979(9) 0.07488(11) -0.00776(9) 0.0340(3) Uani 1 1 d .
C24 C 0.06636(9) 0.11771(11) 0.05162(9) 0.0351(3) Uani 1 1 d .
C25 C -0.00513(10) 0.16203(13) 0.03734(11) 0.0423(4) Uani 1 1 d .
H25 H -0.0482 0.1637 -0.0136 0.051 Uiso 1 1 calc R
C26 C -0.01378(12) 0.20290(14) 0.09580(12) 0.0506(5) Uani 1 1 d .
H26 H -0.0626 0.2327 0.0845 0.061 Uiso 1 1 calc R
C27 C 0.04758(13) 0.20139(16) 0.17121(13) 0.0555(5) Uani 1 1 d .
H27 H 0.0410 0.2301 0.2111 0.067 Uiso 1 1 calc R
C28 C 0.11722(12) 0.15811(15) 0.18699(11) 0.0492(5) Uani 1 1 d .
H28 H 0.1591 0.1562 0.2385 0.059 Uiso 1 1 calc R
C29 C 0.12839(10) 0.11596(12) 0.12817(9) 0.0381(4) Uani 1 1 d .
C30 C 0.20121(10) 0.07196(13) 0.14494(9) 0.0382(4) Uani 1 1 d .
H30 H 0.2426 0.0719 0.1967 0.046 Uiso 1 1 calc R
P1 P 0.33602(3) -0.10631(4) 0.17876(3) 0.04899(16) Uani 1 1 d .

loop_
_atom_site_aniso_label
_atom_site_aniso_U_11
_atom_site_aniso_U_22
_atom_site_aniso_U_33
_atom_site_aniso_U_23
_atom_site_aniso_U_13
_atom_site_aniso_U_12
C1 0.0417(9) 0.0403(9) 0.0395(8) 0.0154(7) 0.0175(7) 0.0046(7)
C2 0.0569(11) 0.0494(11) 0.0386(9) 0.0113(8) 0.0178(9) 0.0037(9)
C3 0.0935(19) 0.0793(17) 0.0421(11) -0.0003(11) 0.0206(12) -0.0169(15)
C4 0.0658(13) 0.0596(12) 0.0412(10) 0.0163(9) 0.0298(9) 0.0122(10)
C5 0.0469(10) 0.0573(12) 0.0508(10) 0.0263(9) 0.0266(9) 0.0129(9)
C6 0.0601(13) 0.0933(19) 0.0745(15) 0.0353(14) 0.0424(12) 0.0090(12)
C7 0.0418(9) 0.0440(10) 0.0445(9) 0.0160(8) 0.0166(8) 0.0044(8)
C8 0.0419(9) 0.0385(9) 0.0383(8) 0.0136(7) 0.0182(7) 0.0081(7)
C9 0.0600(12) 0.0509(11) 0.0510(11) 0.0019(9) 0.0296(9) -0.0006(9)
C10 0.0374(8) 0.0323(8) 0.0338(8) 0.0028(6) 0.0133(7) -0.0039(6)
C11 0.0376(8) 0.0343(8) 0.0355(8) 0.0031(6) 0.0136(7) -0.0051(7)
C12 0.0530(11) 0.0430(10) 0.0524(10) 0.0088(8) 0.0279(9) 0.0031(8)
C13 0.0513(11) 0.0673(14) 0.0615(12) 0.0087(10) 0.0328(10) 0.0017(10)
C14 0.0494(11) 0.0662(13) 0.0573(12) 0.0122(10) 0.0252(10) -0.0140(10)
C15 0.0495(11) 0.0462(11) 0.0668(13) 0.0163(9) 0.0217(10) -0.0106(9)
C16 0.0407(9) 0.0362(9) 0.0562(11) 0.0080(8) 0.0183(8) -0.0039(7)
C17 0.0363(8) 0.0277(7) 0.0318(7) 0.0029(6) 0.0129(6) -0.0052(6)
C18 0.0383(8) 0.0270(7) 0.0316(7) 0.0026(6) 0.0148(6) -0.0065(6)
C19 0.0458(9) 0.0389(9) 0.0370(8) 0.0005(7) 0.0211(7) -0.0059(7)
C20 0.0575(11) 0.0544(11) 0.0330(8) -0.0024(8) 0.0238(8) -0.0088(9)
C21 0.0481(10) 0.0570(11) 0.0287(8) 0.0054(7) 0.0110(7) -0.0073(8)
C22 0.0410(9) 0.0401(9) 0.0349(8) 0.0074(7) 0.0125(7) -0.0032(7)
C23 0.0391(8) 0.0262(7) 0.0326(8) 0.0048(6) 0.0147(7) -0.0063(6)
C24 0.0382(8) 0.0252(7) 0.0391(8) 0.0015(6) 0.0168(7) -0.0065(6)
C25 0.0423(9) 0.0322(8) 0.0492(10) 0.0038(7) 0.0200(8) -0.0033(7)
C26 0.0501(10) 0.0368(9) 0.0707(13) -0.0065(9) 0.0343(10) -0.0034(8)
C27 0.0602(12) 0.0527(12) 0.0619(12) -0.0239(10) 0.0365(10) -0.0144(9)
C28 0.0491(10) 0.0521(11) 0.0438(10) -0.0171(8) 0.0209(8) -0.0140(9)
C29 0.0423(9) 0.0326(8) 0.0377(8) -0.0058(6) 0.0184(7) -0.0103(7)
C30 0.0364(8) 0.0385(9) 0.0310(8) -0.0014(6) 0.0099(6) -0.0076(7)
P1 0.0395(2) 0.0506(3) 0.0510(3) 0.0218(2) 0.0178(2) 0.0038(2)

loop_
_atom_type_symbol
_atom_type_description
_atom_type_scat_dispersion_real
_atom_type_scat_dispersion_imag
_atom_type_scat_source
C C 0.0033 0.0016 'International Tables Vol C Tables 4.2.6.8 and 6.1.1.4'
H H 0.0000 0.0000 'International Tables Vol C Tables 4.2.6.8 and 6.1.1.4'
P P 0.1023 0.0942 'International Tables Vol C Tables 4.2.6.8 and 6.1.1.4'

loop_
_geom_angle_atom_site_label_1
_geom_angle_atom_site_label_2
_geom_angle_atom_site_label_3
_geom_angle
C8 C1 C2 119.42(17)
C8 C1 P1 118.90(14)
C2 C1 P1 121.14(15)
C4 C2 C1 119.33(19)
C4 C2 C3 118.8(2)
C1 C2 C3 121.8(2)
C2 C3 H16A 109.5
C2 C3 H16B 109.5
H16A C3 H16B 109.5
C2 C3 H16C 109.5
H16A C3 H16C 109.5
H16B C3 H16C 109.5
C5 C4 C2 121.69(18)
C5 C4 H12 119.2
C2 C4 H12 119.2
C4 C5 C7 118.27(18)
C4 C5 C6 121.0(2)
C7 C5 C6 120.7(2)
C5 C6 H15A 109.5
C5 C6 H15B 109.5
H15A C6 H15B 109.5
C5 C6 H15C 109.5
H15A C6 H15C 109.5
H15B C6 H15C 109.5
C8 C7 C5 122.15(19)
C8 C7 H10 118.9
C5 C7 H10 118.9
C7 C8 C1 119.01(17)
C7 C8 C9 119.63(17)
C1 C8 C9 121.35(16)
C8 C9 H14A 109.5
C8 C9 H14B 109.5
H14A C9 H14B 109.5
C8 C9 H14C 109.5
H14A C9 H14C 109.5
H14B C9 H14C 109.5
C17 C10 C11 118.14(13)
C17 C10 P1 123.89(12)
C11 C10 P1 117.74(12)
C12 C11 C16 117.39(16)
C12 C11 C10 121.96(15)
C16 C11 C10 120.65(16)
C13 C12 C11 121.26(18)
C13 C12 H3 119.4
C11 C12 H3 119.4
C14 C13 C12 120.4(2)
C14 C13 H4 119.8
C12 C13 H4 119.8
C15 C14 C13 119.37(19)
C15 C14 H5 120.3
C13 C14 H5 120.3
C14 C15 C16 120.80(19)
C14 C15 H6 119.6
C16 C15 H6 119.6
C15 C16 C11 120.80(18)
C15 C16 H7 119.6
C11 C16 H7 119.6
C30 C17 C18 119.13(15)
C30 C17 C10 119.32(14)
C18 C17 C10 121.50(14)
C23 C18 C19 118.96(14)
C23 C18 C17 119.17(14)
C19 C18 C17 121.86(15)
C20 C19 C18 121.32(17)
C20 C19 H19 119.3
C18 C19 H19 119.3
C19 C20 C21 119.46(17)
C19 C20 H20 120.3
C21 C20 H20 120.3
C22 C21 C20 120.82(16)
C22 C21 H21 119.6
C20 C21 H21 119.6
C21 C22 C23 121.49(17)
C21 C22 H22 119.3
C23 C22 H22 119.3
C22 C23 C18 117.92(15)
C22 C23 C24 121.62(15)
C18 C23 C24 120.43(14)
C25 C24 C29 117.50(16)
C25 C24 C23 123.90(15)
C29 C24 C23 118.60(15)
C26 C25 C24 121.18(17)
C26 C25 H25 119.4
C24 C25 H25 119.4
C25 C26 C27 121.20(18)
C25 C26 H26 119.4
C27 C26 H26 119.4
C28 C27 C26 119.01(18)
C28 C27 H27 120.5
C26 C27 H27 120.5
C27 C28 C29 121.31(18)
C27 C28 H28 119.3
C29 C28 H28 119.3
C24 C29 C28 119.79(17)
C24 C29 C30 119.24(15)
C28 C29 C30 120.97(16)
C17 C30 C29 123.41(15)
C17 C30 H30 118.3
C29 C30 H30 118.3
C10 P1 C1 105.76(8)

loop_
_geom_bond_atom_site_label_1
_geom_bond_atom_site_label_2
_geom_bond_distance
C1 C8 1.400(3)
C1 C2 1.408(3)
C1 P1 1.8273(18)
C2 C4 1.394(3)
C2 C3 1.505(3)
C3 H16A 0.9800
C3 H16B 0.9800
C3 H16C 0.9800
C4 C5 1.373(3)
C4 H12 0.9500
C5 C7 1.392(3)
C5 C6 1.511(3)
C6 H15A 0.9800
C6 H15B 0.9800
C6 H15C 0.9800
C7 C8 1.386(2)
C7 H10 0.9500
C8 C9 1.512(3)
C9 H14A 0.9800
C9 H14B 0.9800
C9 H14C 0.9800
C10 C17 1.483(2)
C10 C11 1.483(2)
C10 P1 1.6926(16)
C11 C12 1.390(3)
C11 C16 1.393(2)
C12 C13 1.384(3)
C12 H3 0.9500
C13 C14 1.373(3)
C13 H4 0.9500
C14 C15 1.367(3)
C14 H5 0.9500
C15 C16 1.386(3)
C15 H6 0.9500
C16 H7 0.9500
C17 C30 1.360(2)
C17 C18 1.446(2)
C18 C23 1.414(2)
C18 C19 1.416(2)
C19 C20 1.369(2)
C19 H19 0.9500
C20 C21 1.388(3)
C20 H20 0.9500
C21 C22 1.364(3)
C21 H21 0.9500
C22 C23 1.411(2)
C22 H22 0.9500
C23 C24 1.454(2)
C24 C25 1.408(2)
C24 C29 1.410(2)
C25 C26 1.375(3)
C25 H25 0.9500
C26 C27 1.390(3)
C26 H26 0.9500
C27 C28 1.362(3)
C27 H27 0.9500
C28 C29 1.415(2)
C28 H28 0.9500
C29 C30 1.416(2)
C30 H30 0.9500

loop_
_geom_torsion_atom_site_label_1
_geom_torsion_atom_site_label_2
_geom_torsion_atom_site_label_3
_geom_torsion_atom_site_label_4
_geom_torsion
C8 C1 C2 C4 -4.2(3)
P1 C1 C2 C4 -175.76(14)
C8 C1 C2 C3 174.39(19)
P1 C1 C2 C3 2.8(3)
C1 C2 C4 C5 2.1(3)
C3 C2 C4 C5 -176.5(2)
C2 C4 C5 C7 1.0(3)
C2 C4 C5 C6 180.00(19)
C4 C5 C7 C8 -2.0(3)
C6 C5 C7 C8 178.99(17)
C5 C7 C8 C1 -0.1(3)
C5 C7 C8 C9 178.52(17)
C2 C1 C8 C7 3.2(2)
P1 C1 C8 C7 174.98(13)
C2 C1 C8 C9 -175.40(17)
P1 C1 C8 C9 -3.7(2)
C17 C10 C11 C12 -161.55(16)
P1 C10 C11 C12 23.7(2)
C17 C10 C11 C16 19.5(2)
P1 C10 C11 C16 -155.28(14)
C16 C11 C12 C13 0.9(3)
C10 C11 C12 C13 -178.09(18)
C11 C12 C13 C14 -1.3(3)
C12 C13 C14 C15 0.4(3)
C13 C14 C15 C16 0.8(3)
C14 C15 C16 C11 -1.1(3)
C12 C11 C16 C15 0.2(3)
C10 C11 C16 C15 179.27(18)
C11 C10 C17 C30 -115.03(17)
P1 C10 C17 C30 59.3(2)
C11 C10 C17 C18 62.4(2)
P1 C10 C17 C18 -123.22(15)
C30 C17 C18 C23 -0.9(2)
C10 C17 C18 C23 -178.34(14)
C30 C17 C18 C19 178.14(15)
C10 C17 C18 C19 0.7(2)
C23 C18 C19 C20 1.5(2)
C17 C18 C19 C20 -177.56(16)
C18 C19 C20 C21 -0.8(3)
C19 C20 C21 C22 -0.4(3)
C20 C21 C22 C23 1.1(3)
C21 C22 C23 C18 -0.4(2)
C21 C22 C23 C24 178.02(16)
C19 C18 C23 C22 -0.9(2)
C17 C18 C23 C22 178.21(14)
C19 C18 C23 C24 -179.29(14)
C17 C18 C23 C24 -0.2(2)
C22 C23 C24 C25 2.0(2)
C18 C23 C24 C25 -179.62(15)
C22 C23 C24 C29 -177.42(15)
C18 C23 C24 C29 1.0(2)
C29 C24 C25 C26 0.6(2)
C23 C24 C25 C26 -178.83(16)
C24 C25 C26 C27 -0.4(3)
C25 C26 C27 C28 -0.3(3)
C26 C27 C28 C29 0.7(3)
C25 C24 C29 C28 -0.2(2)
C23 C24 C29 C28 179.30(15)
C25 C24 C29 C30 179.94(15)
C23 C24 C29 C30 -0.6(2)
C27 C28 C29 C24 -0.5(3)
C27 C28 C29 C30 179.38(18)
C18 C17 C30 C29 1.3(2)
C10 C17 C30 C29 178.81(15)
C24 C29 C30 C17 -0.6(2)
C28 C29 C30 C17 179.55(17)
C17 C10 P1 C1 11.37(16)
C11 C10 P1 C1 -174.23(13)
C8 C1 P1 C10 83.62(15)
C2 C1 P1 C10 -104.78(16)
